data_7054386
loop_
_publ_author_name
'Guieu, Samuel'
'Cardona, Francisco'
'Rocha, Jo\~ao'
'Silva, Artur M. S.'

_publ_section_title
;
 Luminescent bi-metallic fluoroborate derivatives of bulky salen ligands
;
_journal_issue 11
_journal_name_full 'New J. Chem.'
_journal_page_first 5411
_journal_paper_doi 10.1039/C4NJ00941J
_journal_volume 38
_journal_year 2014
_chemical_formula_moiety 'C42 H36 N2 O2'
_chemical_formula_sum 'C42 H36 N2 O2'
_chemical_formula_weight 600.73
_chemical_name_systematic
;
 2,2'-((1E,1'E)-(ethane-1,2-diylbis(azanylylidene))bis(methanylylidene))bis(4-benzhydrylphenol)
;
_space_group_IT_number 14
_symmetry_cell_setting monoclinic
_symmetry_space_group_name_Hall '-P 2ybc'
_symmetry_space_group_name_H-M 'P 1 21/c 1'
_atom_sites_solution_hydrogens geom
_atom_sites_solution_primary direct
_atom_sites_solution_secondary difmap
_audit_creation_method SHELXL-97
_cell_angle_alpha 90.00
_cell_angle_beta 106.687(4)
_cell_angle_gamma 90.00
_cell_formula_units_Z 2
_cell_length_a 11.8811(13)
_cell_length_b 8.5426(8)
_cell_length_c 16.4812(16)
_cell_measurement_temperature 180(2)
_cell_volume 1602.3(3)
_computing_cell_refinement 'Bruker SMART'
_computing_data_collection 'Bruker SMART'
_computing_data_reduction 'Bruker SAINT'
_computing_molecular_graphics 'PLATON (Spek, 2009)'
_computing_publication_material 'SHELXL-97 (Sheldrick, 2008)'
_computing_structure_refinement 'SHELXL-97 (Sheldrick, 2008)'
_computing_structure_solution 'SHELXS-97 (Sheldrick, 2008)'
_diffrn_ambient_temperature 180(2)
_diffrn_measured_fraction_theta_full 0.984
_diffrn_measured_fraction_theta_max 0.984
_diffrn_measurement_device_type ccd
_diffrn_measurement_method 'omega and phi scans'
_diffrn_radiation_monochromator graphite
_diffrn_radiation_source 'fine-focus sealed tube'
_diffrn_radiation_type MoK\a
_diffrn_radiation_wavelength 0.71073
_diffrn_reflns_av_R_equivalents 0.0409
_diffrn_reflns_av_sigmaI/netI 0.0643
_diffrn_reflns_limit_h_max 11
_diffrn_reflns_limit_h_min -14
_diffrn_reflns_limit_k_max 10
_diffrn_reflns_limit_k_min -10
_diffrn_reflns_limit_l_max 19
_diffrn_reflns_limit_l_min -17
_diffrn_reflns_number 7080
_diffrn_reflns_theta_full 25.40
_diffrn_reflns_theta_max 25.40
_diffrn_reflns_theta_min 1.79
_diffrn_standards_interval_count 0.5
_diffrn_standards_interval_time 60
_exptl_absorpt_coefficient_mu 0.076
_exptl_absorpt_correction_T_max 0.9849
_exptl_absorpt_correction_T_min 0.9666
_exptl_absorpt_correction_type multi-scan
_exptl_absorpt_process_details '(SADABS; Bruker, 2008)'
_exptl_crystal_colour yellow
_exptl_crystal_density_diffrn 1.245
_exptl_crystal_density_method 'not measured'
_exptl_crystal_description block
_exptl_crystal_F_000 636
_exptl_crystal_size_max 0.45
_exptl_crystal_size_mid 0.40
_exptl_crystal_size_min 0.20
_refine_diff_density_max 0.209
_refine_diff_density_min -0.184
_refine_diff_density_rms 0.042
_refine_ls_extinction_method none
_refine_ls_goodness_of_fit_ref 1.018
_refine_ls_hydrogen_treatment mixed
_refine_ls_matrix_type full
_refine_ls_number_parameters 212
_refine_ls_number_reflns 2917
_refine_ls_number_restraints 0
_refine_ls_restrained_S_all 1.018
_refine_ls_R_factor_all 0.1137
_refine_ls_R_factor_gt 0.0622
_refine_ls_shift/su_max 0.000
_refine_ls_shift/su_mean 0.000
_refine_ls_structure_factor_coef Fsqd
_refine_ls_weighting_details 'calc w=1/[\s^2^(Fo^2^)+(0.0729P)^2^+0.3686P] where P=(Fo^2^+2Fc^2^)/3'
_refine_ls_weighting_scheme calc
_refine_ls_wR_factor_gt 0.1418
_refine_ls_wR_factor_ref 0.1672
_reflns_number_gt 1743
_reflns_number_total 2917
_reflns_threshold_expression >2\s(I)
_cod_data_source_file c4nj00941j2.cif
_cod_data_source_block sg629
_cod_depositor_comments
;
The following automatic conversions were performed:

'_symmetry_cell_setting' value 'Monoclinic' changed to 'monoclinic'
according to
/usr/data/users/saulius/crontab/automatic-downloads/rss-feeds/RSC/lib/dictionaries/cif_core.dic
dictionary named 'cif_core.dic' version 2.4.2 from 2011-04-26.

Automatic conversion script
Id: cif_fix_values 2281 2013-09-26 08:29:07Z andrius 

 Adding full bibliography for 7054385--7054387.cif.
;
_cod_original_sg_symbol_Hall -P2ybc
_cod_original_sg_symbol_H-M P21/c
_cod_database_code 7054386

loop_
_symmetry_equiv_pos_as_xyz
'x, y, z'
'-x, y+1/2, -z+1/2'
'-x, -y, -z'
'x, -y-1/2, z-1/2'

loop_
_atom_site_label
_atom_site_type_symbol
_atom_site_fract_x
_atom_site_fract_y
_atom_site_fract_z
_atom_site_U_iso_or_equiv
_atom_site_adp_type
_atom_site_occupancy
_atom_site_symmetry_multiplicity
_atom_site_calc_flag
_atom_site_refinement_flags
H1 H 0.638(3) 0.832(4) 0.084(2) 0.075(11) Uiso 1 1 d .
O1 O 0.66333(17) 0.9187(2) 0.11835(13) 0.0463(5) Uani 1 1 d .
C6 C 0.4546(2) 0.9220(3) 0.09693(15) 0.0333(6) Uani 1 1 d .
C7 C 0.4364(3) 0.7862(3) 0.04233(16) 0.0384(7) Uani 1 1 d .
H7 H 0.3583 0.7518 0.0165 0.046 Uiso 1 1 calc R
N1 N 0.5204(2) 0.7109(2) 0.02750(14) 0.0400(6) Uani 1 1 d .
C2 C 0.5795(3) 1.1168(3) 0.18356(17) 0.0435(7) Uani 1 1 d .
H2 H 0.6551 1.1612 0.2074 0.052 Uiso 1 1 calc R
C9 C 0.2632(2) 1.2069(3) 0.17886(17) 0.0407(7) Uani 1 1 d .
H9 H 0.2910 1.2581 0.2357 0.049 Uiso 1 1 calc R
C5 C 0.3586(2) 0.9936(3) 0.11406(16) 0.0372(7) Uani 1 1 d .
H5 H 0.2825 0.9510 0.0898 0.045 Uiso 1 1 calc R
C1 C 0.5670(2) 0.9844(3) 0.13255(15) 0.0336(6) Uani 1 1 d .
C4 C 0.3699(2) 1.1239(3) 0.16484(16) 0.0365(7) Uani 1 1 d .
C3 C 0.4827(2) 1.1836(3) 0.19956(16) 0.0396(7) Uani 1 1 d .
H3 H 0.4930 1.2729 0.2353 0.048 Uiso 1 1 calc R
C8 C 0.4896(3) 0.5717(3) -0.02743(17) 0.0432(7) Uani 1 1 d .
H8A H 0.5386 0.5677 -0.0669 0.052 Uiso 1 1 calc R
H8B H 0.4061 0.5769 -0.0613 0.052 Uiso 1 1 calc R
C16 C 0.1667(3) 1.0911(3) 0.18402(18) 0.0425(7) Uani 1 1 d .
C10 C 0.2202(2) 1.3382(3) 0.11508(17) 0.0398(7) Uani 1 1 d .
C15 C 0.1831(3) 1.4780(3) 0.1406(2) 0.0491(8) Uani 1 1 d .
H15 H 0.1839 1.4910 0.1980 0.059 Uiso 1 1 calc R
C11 C 0.2144(2) 1.3207(3) 0.02988(18) 0.0466(8) Uani 1 1 d .
H11 H 0.2386 1.2247 0.0110 0.056 Uiso 1 1 calc R
C17 C 0.0571(3) 1.0864(4) 0.1248(2) 0.0562(9) Uani 1 1 d .
H17 H 0.0406 1.1557 0.0778 0.067 Uiso 1 1 calc R
C12 C 0.1749(3) 1.4378(4) -0.0267(2) 0.0516(8) Uani 1 1 d .
H12 H 0.1710 1.4231 -0.0845 0.062 Uiso 1 1 calc R
C14 C 0.1442(3) 1.6011(4) 0.0832(3) 0.0615(9) Uani 1 1 d .
H14 H 0.1210 1.6981 0.1016 0.074 Uiso 1 1 calc R
C20 C 0.1038(4) 0.8796(4) 0.2572(2) 0.0778(12) Uani 1 1 d .
H20 H 0.1220 0.8058 0.3022 0.093 Uiso 1 1 calc R
C21 C 0.1889(3) 0.9870(4) 0.24933(19) 0.0595(9) Uani 1 1 d .
H21 H 0.2636 0.9874 0.2904 0.071 Uiso 1 1 calc R
C13 C 0.1403(3) 1.5790(4) 0.0000(3) 0.0627(10) Uani 1 1 d .
H13 H 0.1136 1.6611 -0.0397 0.075 Uiso 1 1 calc R
C18 C -0.0285(3) 0.9839(4) 0.1326(3) 0.0659(10) Uani 1 1 d .
H18 H -0.1034 0.9839 0.0916 0.079 Uiso 1 1 calc R
C19 C -0.0056(4) 0.8808(4) 0.2000(3) 0.0762(12) Uani 1 1 d .
H19 H -0.0650 0.8117 0.2065 0.091 Uiso 1 1 calc R

loop_
_atom_site_aniso_label
_atom_site_aniso_U_11
_atom_site_aniso_U_22
_atom_site_aniso_U_33
_atom_site_aniso_U_23
_atom_site_aniso_U_13
_atom_site_aniso_U_12
O1 0.0355(12) 0.0475(12) 0.0559(13) -0.0016(11) 0.0131(10) 0.0034(10)
C6 0.0378(16) 0.0285(14) 0.0332(14) 0.0008(12) 0.0096(12) 0.0015(12)
C7 0.0404(16) 0.0342(15) 0.0420(16) 0.0004(13) 0.0140(13) -0.0020(14)
N1 0.0473(15) 0.0289(12) 0.0487(14) 0.0001(11) 0.0216(12) 0.0052(11)
C2 0.0419(18) 0.0431(17) 0.0398(16) 0.0013(14) 0.0024(13) -0.0018(14)
C9 0.0435(17) 0.0403(16) 0.0399(15) -0.0083(14) 0.0146(13) 0.0031(14)
C5 0.0350(16) 0.0363(15) 0.0402(15) -0.0010(13) 0.0104(13) -0.0002(13)
C1 0.0363(16) 0.0307(14) 0.0340(14) 0.0073(13) 0.0103(12) 0.0081(13)
C4 0.0408(17) 0.0345(15) 0.0348(14) -0.0025(13) 0.0117(13) 0.0021(13)
C3 0.0463(18) 0.0340(15) 0.0365(15) -0.0086(13) 0.0088(13) 0.0007(14)
C8 0.0555(19) 0.0343(15) 0.0432(16) 0.0005(13) 0.0195(14) 0.0036(14)
C16 0.0490(19) 0.0382(16) 0.0484(17) -0.0117(14) 0.0267(15) 0.0016(14)
C10 0.0348(16) 0.0345(16) 0.0520(17) -0.0051(14) 0.0156(13) -0.0005(13)
C15 0.0454(18) 0.0437(18) 0.062(2) -0.0113(16) 0.0209(16) -0.0016(15)
C11 0.0479(18) 0.0431(17) 0.0513(18) -0.0022(16) 0.0181(14) 0.0084(15)
C17 0.051(2) 0.0442(18) 0.075(2) 0.0054(17) 0.0191(18) 0.0031(16)
C12 0.0475(19) 0.056(2) 0.0541(19) 0.0065(17) 0.0189(15) 0.0048(17)
C14 0.048(2) 0.0439(19) 0.098(3) -0.004(2) 0.030(2) 0.0038(16)
C20 0.118(4) 0.073(3) 0.056(2) 0.002(2) 0.047(2) -0.015(3)
C21 0.071(2) 0.070(2) 0.0409(17) 0.0004(18) 0.0213(16) -0.009(2)
C13 0.044(2) 0.054(2) 0.090(3) 0.021(2) 0.0197(19) 0.0066(16)
C18 0.047(2) 0.0475(19) 0.107(3) -0.010(2) 0.027(2) -0.0074(17)
C19 0.089(3) 0.067(3) 0.099(3) -0.028(2) 0.069(3) -0.027(2)

loop_
_atom_type_symbol
_atom_type_description
_atom_type_scat_dispersion_real
_atom_type_scat_dispersion_imag
_atom_type_scat_source
C C 0.0033 0.0016 'International Tables Vol C Tables 4.2.6.8 and 6.1.1.4'
H H 0.0000 0.0000 'International Tables Vol C Tables 4.2.6.8 and 6.1.1.4'
N N 0.0061 0.0033 'International Tables Vol C Tables 4.2.6.8 and 6.1.1.4'
O O 0.0106 0.0060 'International Tables Vol C Tables 4.2.6.8 and 6.1.1.4'

loop_
_geom_angle_atom_site_label_1
_geom_angle_atom_site_label_2
_geom_angle_atom_site_label_3
_geom_angle
_geom_angle_site_symmetry_1
_geom_angle_site_symmetry_3
C1 O1 H1 107(2) . .
C5 C6 C1 119.1(2) . .
C5 C6 C7 119.6(2) . .
C1 C6 C7 121.3(2) . .
N1 C7 C6 122.8(3) . .
N1 C7 H7 118.6 . .
C6 C7 H7 118.6 . .
C7 N1 C8 117.2(2) . .
C3 C2 C1 120.2(3) . .
C3 C2 H2 119.9 . .
C1 C2 H2 119.9 . .
C10 C9 C4 111.5(2) . .
C10 C9 C16 113.9(2) . .
C4 C9 C16 112.0(2) . .
C10 C9 H9 106.3 . .
C4 C9 H9 106.3 . .
C16 C9 H9 106.3 . .
C4 C5 C6 122.4(3) . .
C4 C5 H5 118.8 . .
C6 C5 H5 118.8 . .
O1 C1 C2 119.5(2) . .
O1 C1 C6 121.4(2) . .
C2 C1 C6 119.1(2) . .
C5 C4 C3 117.4(2) . .
C5 C4 C9 121.8(2) . .
C3 C4 C9 120.7(2) . .
C2 C3 C4 121.9(2) . .
C2 C3 H3 119.1 . .
C4 C3 H3 119.1 . .
N1 C8 C8 108.6(3) . 3_665
N1 C8 H8A 110.0 . .
C8 C8 H8A 110.0 3_665 .
N1 C8 H8B 110.0 . .
C8 C8 H8B 110.0 3_665 .
H8A C8 H8B 108.3 . .
C21 C16 C17 117.8(3) . .
C21 C16 C9 119.1(3) . .
C17 C16 C9 123.1(3) . .
C15 C10 C11 118.2(3) . .
C15 C10 C9 120.0(3) . .
C11 C10 C9 121.8(2) . .
C10 C15 C14 121.1(3) . .
C10 C15 H15 119.5 . .
C14 C15 H15 119.5 . .
C12 C11 C10 121.4(3) . .
C12 C11 H11 119.3 . .
C10 C11 H11 119.3 . .
C18 C17 C16 121.6(3) . .
C18 C17 H17 119.2 . .
C16 C17 H17 119.2 . .
C11 C12 C13 120.0(3) . .
C11 C12 H12 120.0 . .
C13 C12 H12 120.0 . .
C13 C14 C15 118.8(3) . .
C13 C14 H14 120.6 . .
C15 C14 H14 120.6 . .
C19 C20 C21 120.0(4) . .
C19 C20 H20 120.0 . .
C21 C20 H20 120.0 . .
C16 C21 C20 121.4(3) . .
C16 C21 H21 119.3 . .
C20 C21 H21 119.3 . .
C14 C13 C12 120.6(3) . .
C14 C13 H13 119.7 . .
C12 C13 H13 119.7 . .
C17 C18 C19 120.0(4) . .
C17 C18 H18 120.0 . .
C19 C18 H18 120.0 . .
C20 C19 C18 119.2(3) . .
C20 C19 H19 120.4 . .
C18 C19 H19 120.4 . .

loop_
_geom_bond_atom_site_label_1
_geom_bond_atom_site_label_2
_geom_bond_distance
_geom_bond_site_symmetry_2
O1 C1 1.354(3) .
O1 H1 0.93(3) .
C6 C5 1.392(4) .
C6 C1 1.400(4) .
C6 C7 1.447(4) .
C7 N1 1.268(3) .
C7 H7 0.9500 .
N1 C8 1.476(3) .
C2 C3 1.375(4) .
C2 C1 1.392(4) .
C2 H2 0.9500 .
C9 C10 1.521(4) .
C9 C4 1.527(4) .
C9 C16 1.535(4) .
C9 H9 1.0000 .
C5 C4 1.375(3) .
C5 H5 0.9500 .
C4 C3 1.394(4) .
C3 H3 0.9500 .
C8 C8 1.500(5) 3_665
C8 H8A 0.9900 .
C8 H8B 0.9900 .
C16 C21 1.362(4) .
C16 C17 1.386(4) .
C10 C15 1.381(4) .
C10 C11 1.394(4) .
C15 C14 1.400(4) .
C15 H15 0.9500 .
C11 C12 1.356(4) .
C11 H11 0.9500 .
C17 C18 1.375(4) .
C17 H17 0.9500 .
C12 C13 1.386(4) .
C12 H12 0.9500 .
C14 C13 1.372(5) .
C14 H14 0.9500 .
C20 C19 1.370(5) .
C20 C21 1.398(5) .
C20 H20 0.9500 .
C21 H21 0.9500 .
C13 H13 0.9500 .
C18 C19 1.382(5) .
C18 H18 0.9500 .
C19 H19 0.9500 .

loop_
_geom_torsion_atom_site_label_1
_geom_torsion_atom_site_label_2
_geom_torsion_atom_site_label_3
_geom_torsion_atom_site_label_4
_geom_torsion
_geom_torsion_site_symmetry_4
C5 C6 C7 N1 -176.4(2) .
C1 C6 C7 N1 4.1(4) .
C6 C7 N1 C8 178.2(2) .
C1 C6 C5 C4 0.0(4) .
C7 C6 C5 C4 -179.4(2) .
C3 C2 C1 O1 -179.1(2) .
C3 C2 C1 C6 1.0(4) .
C5 C6 C1 O1 179.6(2) .
C7 C6 C1 O1 -1.0(4) .
C5 C6 C1 C2 -0.5(4) .
C7 C6 C1 C2 179.0(2) .
C6 C5 C4 C3 0.0(4) .
C6 C5 C4 C9 176.3(2) .
C10 C9 C4 C5 -92.0(3) .
C16 C9 C4 C5 37.0(3) .
C10 C9 C4 C3 84.2(3) .
C16 C9 C4 C3 -146.8(3) .
C1 C2 C3 C4 -1.0(4) .
C5 C4 C3 C2 0.6(4) .
C9 C4 C3 C2 -175.8(2) .
C7 N1 C8 C8 -100.5(3) 3_665
C10 C9 C16 C21 -167.6(2) .
C4 C9 C16 C21 64.7(3) .
C10 C9 C16 C17 12.6(4) .
C4 C9 C16 C17 -115.1(3) .
C4 C9 C10 C15 -140.0(3) .
C16 C9 C10 C15 92.1(3) .
C4 C9 C10 C11 41.5(3) .
C16 C9 C10 C11 -86.4(3) .
C11 C10 C15 C14 -2.1(4) .
C9 C10 C15 C14 179.4(3) .
C15 C10 C11 C12 0.8(4) .
C9 C10 C11 C12 179.4(3) .
C21 C16 C17 C18 2.0(4) .
C9 C16 C17 C18 -178.3(3) .
C10 C11 C12 C13 0.6(5) .
C10 C15 C14 C13 1.9(5) .
C17 C16 C21 C20 -0.5(5) .
C9 C16 C21 C20 179.7(3) .
C19 C20 C21 C16 -2.1(5) .
C15 C14 C13 C12 -0.5(5) .
C11 C12 C13 C14 -0.7(5) .
C16 C17 C18 C19 -0.9(5) .
C21 C20 C19 C18 3.2(5) .
C17 C18 C19 C20 -1.8(5) .
